data_7708438
loop_
_publ_author_name
'Baierl, Ramona'
'Kostenko, Arseni'
'Hanusch, Franziska'
'Inoue, Shigeyoshi'

_publ_section_title
;
 Application of Ferrocene-Bridged N-Heterocyclic Carbene Stabilised
 Bis-Phosphinidenes in Sn(II) Complexation
;
_journal_name_full 'Dalton Transactions'
_journal_paper_doi 10.1039/D1DT03016G
_journal_year 2021
_chemical_compound_source 'see text'
_chemical_formula_moiety 'C56 H64 Fe N4 P2, 2(C4 H10 O)'
_chemical_formula_sum 'C64 H84 Fe N4 O2 P2'
_chemical_formula_weight 1059.14
_space_group_IT_number 2
_space_group_name_Hall '-P 1'
_space_group_name_H-M_alt 'P -1'
_symmetry_cell_setting triclinic
_symmetry_Int_Tables_number 2
_symmetry_space_group_name_Hall '-P 1'
_symmetry_space_group_name_H-M 'P -1'
_atom_sites_solution_hydrogens geom
_audit_update_record
;
2021-08-26 deposited with the CCDC.	2021-09-27 downloaded from the CCDC.
;
_cell_angle_alpha 80.658(13)
_cell_angle_beta 79.157(15)
_cell_angle_gamma 66.634(12)
_cell_formula_units_Z 2
_cell_length_a 14.341(5)
_cell_length_b 14.789(4)
_cell_length_c 15.604(6)
_cell_measurement_reflns_used 9247
_cell_measurement_temperature 100
_cell_measurement_theta_max 25.6787
_cell_measurement_theta_min 2.5540
_cell_volume 2969.6(18)
_computing_cell_refinement 'SAINT (Bruker, 2017)'
_computing_data_collection 'APEX III Control Software (Bruker, 2016)'
_computing_data_reduction 'SAINT (Bruker, 2017)'
_computing_molecular_graphics 'PLATON (Spek, 2011)'
_computing_publication_material 'PLATON (Spek, 2003)'
_computing_structure_refinement 'SHELXL-201n (Sheldrick, 2014)'
_computing_structure_solution 'SHELXT (Sheldrick, 2015)'
_diffrn_ambient_temperature 100
_diffrn_detector 'CMOS plate'
_diffrn_detector_area_resol_mean 16
_diffrn_measured_fraction_theta_full 0.999
_diffrn_measured_fraction_theta_max 0.997
_diffrn_measurement_device '\k-geometry diffractometer'
_diffrn_measurement_device_type 'Bruker Photon CMOS'
_diffrn_measurement_method 'phi- and omega-rotation'
_diffrn_radiation_monochromator 'Helios optic'
_diffrn_radiation_probe x-ray
_diffrn_radiation_source 'IMS microsource'
_diffrn_radiation_type MoK\a
_diffrn_radiation_wavelength 0.71073
_diffrn_reflns_av_R_equivalents 0.0429
_diffrn_reflns_av_unetI/netI 0.0142
_diffrn_reflns_limit_h_max 17
_diffrn_reflns_limit_h_min -17
_diffrn_reflns_limit_k_max 17
_diffrn_reflns_limit_k_min -16
_diffrn_reflns_limit_l_max 18
_diffrn_reflns_limit_l_min -18
_diffrn_reflns_number 174163
_diffrn_reflns_reduction_process
;
;
_diffrn_reflns_theta_full 25.24
_diffrn_reflns_theta_max 25.33
_diffrn_reflns_theta_min 1.94
_exptl_absorpt_coefficient_mu 0.353
_exptl_absorpt_correction_T_max 0.7453
_exptl_absorpt_correction_T_min 0.6683
_exptl_absorpt_correction_type multi-scan
_exptl_absorpt_process_details 'SADABS 2016/2, Bruker, 2016'
_exptl_crystal_colour 'clear orange-yellow'
_exptl_crystal_density_diffrn 1.184
_exptl_crystal_density_method 'Not Measured'
_exptl_crystal_description fragment
_exptl_crystal_F_000 1136
_exptl_crystal_size_max 0.692
_exptl_crystal_size_mid 0.543
_exptl_crystal_size_min 0.351
_refine_diff_density_max 0.528
_refine_diff_density_min -0.308
_refine_diff_density_rms 0.043
_refine_ls_extinction_method none
_refine_ls_goodness_of_fit_ref 1.003
_refine_ls_hydrogen_treatment constr
_refine_ls_matrix_type full
_refine_ls_number_parameters 678
_refine_ls_number_reflns 10815
_refine_ls_number_restraints 0
_refine_ls_restrained_S_all 1.003
_refine_ls_R_factor_all 0.0345
_refine_ls_R_factor_gt 0.0314
_refine_ls_shift/su_max 0.001
_refine_ls_shift/su_mean 0.000
_refine_ls_structure_factor_coef Fsqd
_refine_ls_weighting_details 'W=1/[\S^2^(FO^2^)+(0.0517P)^2^+1.5882P] WHERE P=(FO^2^+2FC^2^)/3'
_refine_ls_weighting_scheme calc
_refine_ls_wR_factor_gt 0.0876
_refine_ls_wR_factor_ref 0.0899
_reflns_number_gt 9915
_reflns_number_total 10815
_reflns_threshold_expression I>2\s(I)
_cod_data_source_file d1dt03016g2.cif
_cod_data_source_block compound_3b
_cod_database_code 7708438

loop_
_space_group_symop_id
_space_group_symop_operation_xyz
1 x,y,z
2 -x,-y,-z

loop_
_atom_site_aniso_label
_atom_site_aniso_U_11
_atom_site_aniso_U_22
_atom_site_aniso_U_33
_atom_site_aniso_U_23
_atom_site_aniso_U_13
_atom_site_aniso_U_12
Fe1 0.0144(1) 0.0163(1) 0.0194(1) -0.0043(1) -0.0010(1) -0.0077(1)
P1 0.0146(2) 0.0160(2) 0.0319(2) -0.0045(2) -0.0034(2) -0.0062(2)
P2 0.0163(2) 0.0331(2) 0.0312(2) -0.0175(2) 0.0014(2) -0.0100(2)
N1 0.0154(6) 0.0149(6) 0.0244(6) -0.0046(5) -0.0024(5) -0.0050(5)
N2 0.0145(6) 0.0150(6) 0.0231(6) -0.0044(5) -0.0026(5) -0.0052(5)
N3 0.0160(6) 0.0204(6) 0.0189(6) -0.0068(5) 0.0003(5) -0.0070(5)
N4 0.0170(6) 0.0276(7) 0.0241(7) -0.0114(5) 0.0030(5) -0.0099(5)
C1 0.0159(7) 0.0165(7) 0.0182(7) -0.0030(5) -0.0017(5) -0.0048(6)
O1 0.0260(6) 0.0318(6) 0.0415(7) -0.0087(5) 0.0001(5) -0.0072(5)
C2 0.0198(7) 0.0180(7) 0.0212(7) -0.0042(6) -0.0030(6) -0.0088(6)
C3 0.0198(7) 0.0180(7) 0.0236(8) -0.0043(6) -0.0032(6) -0.0091(6)
C4 0.0185(7) 0.0197(7) 0.0203(7) -0.0057(6) 0.0005(6) -0.0072(6)
C5 0.0210(8) 0.0252(8) 0.0221(7) -0.0074(6) -0.0006(6) -0.0114(6)
C6 0.0215(8) 0.0284(8) 0.0225(8) -0.0084(6) -0.0001(6) -0.0127(6)
C7 0.0157(7) 0.0134(7) 0.0265(8) -0.0043(6) -0.0016(6) -0.0048(6)
C8 0.0241(8) 0.0155(7) 0.0247(8) -0.0056(6) -0.0007(6) -0.0067(6)
C9 0.0235(8) 0.0189(7) 0.0306(9) -0.0076(6) 0.0049(6) -0.0058(6)
C10 0.0191(8) 0.0157(7) 0.0402(9) -0.0022(6) -0.0014(7) -0.0048(6)
C11 0.0229(8) 0.0192(7) 0.0314(8) 0.0022(6) -0.0083(6) -0.0081(6)
C12 0.0207(7) 0.0167(7) 0.0262(8) -0.0011(6) -0.0027(6) -0.0088(6)
C13 0.0336(9) 0.0275(8) 0.0242(8) -0.0064(7) -0.0020(7) -0.0081(7)
C14 0.0206(9) 0.0292(9) 0.0567(12) 0.0004(8) -0.0023(8) -0.0009(7)
C15 0.0276(9) 0.0366(9) 0.0249(8) 0.0006(7) -0.0017(7) -0.0140(7)
C16 0.0124(7) 0.0158(7) 0.0251(8) -0.0051(6) -0.0011(6) -0.0061(5)
C17 0.0155(7) 0.0207(7) 0.0244(8) -0.0049(6) -0.0028(6) -0.0090(6)
C18 0.0169(7) 0.0184(7) 0.0324(8) -0.0016(6) -0.0082(6) -0.0056(6)
C19 0.0133(7) 0.0215(7) 0.0369(9) -0.0099(6) -0.0010(6) -0.0061(6)
C20 0.0184(7) 0.0277(8) 0.0255(8) -0.0100(6) 0.0048(6) -0.0122(6)
C21 0.0163(7) 0.0216(7) 0.0242(8) -0.0037(6) 0.0002(6) -0.0107(6)
C22 0.0260(8) 0.0254(8) 0.0239(8) -0.0035(6) -0.0067(6) -0.0095(7)
C23 0.0241(9) 0.0267(9) 0.0505(11) -0.0166(8) -0.0050(8) 0.0003(7)
C24 0.0310(9) 0.0280(8) 0.0232(8) -0.0012(6) -0.0023(7) -0.0117(7)
C25 0.0130(7) 0.0186(7) 0.0197(7) -0.0064(5) -0.0002(5) -0.0060(6)
C26 0.0153(7) 0.0183(7) 0.0216(7) -0.0033(6) -0.0023(6) -0.0084(6)
C27 0.0185(7) 0.0228(7) 0.0198(7) -0.0056(6) 0.0025(6) -0.0112(6)
C28 0.0151(7) 0.0204(7) 0.0281(8) -0.0078(6) -0.0007(6) -0.0071(6)
C29 0.0178(7) 0.0176(7) 0.0289(8) -0.0009(6) -0.0063(6) -0.0050(6)
C30 0.0186(7) 0.0227(7) 0.0203(7) -0.0005(6) -0.0048(6) -0.0088(6)
C31 0.0252(8) 0.0181(7) 0.0244(8) -0.0016(6) -0.0017(6) -0.0086(6)
C32 0.0244(8) 0.0242(8) 0.0379(9) -0.0117(7) 0.0054(7) -0.0076(7)
C33 0.0339(9) 0.0312(9) 0.0213(8) 0.0031(7) -0.0042(7) -0.0105(7)
C34 0.0177(7) 0.0256(8) 0.0209(7) -0.0112(6) 0.0033(6) -0.0097(6)
C35 0.0247(8) 0.0249(8) 0.0238(8) -0.0072(6) 0.0017(6) -0.0107(7)
C36 0.0218(8) 0.0267(8) 0.0273(8) -0.0054(6) -0.0023(6) -0.0051(6)
C37 0.0203(8) 0.0358(9) 0.0223(8) -0.0098(7) 0.0011(6) -0.0112(7)
C38 0.0268(8) 0.0308(8) 0.0203(8) -0.0044(6) 0.0016(6) -0.0145(7)
C39 0.0238(8) 0.0248(8) 0.0212(8) -0.0080(6) -0.0007(6) -0.0080(6)
C40 0.0362(10) 0.0325(9) 0.0415(11) 0.0029(8) 0.0048(8) -0.0133(8)
C41 0.0212(8) 0.0526(11) 0.0301(9) -0.0062(8) 0.0012(7) -0.0116(8)
C42 0.0338(10) 0.0291(9) 0.0317(9) -0.0016(7) -0.0007(7) -0.0056(8)
C43 0.0145(7) 0.0173(7) 0.0241(7) -0.0042(6) -0.0022(6) -0.0084(6)
C44 0.0185(7) 0.0215(7) 0.0239(8) -0.0036(6) -0.0057(6) -0.0098(6)
C45 0.0187(7) 0.0188(7) 0.0345(9) -0.0013(6) -0.0098(6) -0.0075(6)
C46 0.0149(7) 0.0214(7) 0.0359(9) -0.0113(6) 0.0009(6) -0.0074(6)
C47 0.0157(7) 0.0227(7) 0.0248(8) -0.0057(6) 0.0020(6) -0.0113(6)
C48 0.0163(7) 0.0192(7) 0.0225(7) -0.0048(6) -0.0024(6) -0.0095(6)
C49 0.0154(7) 0.0201(7) 0.0276(8) -0.0028(6) -0.0058(6) -0.0079(6)
C50 0.0145(7) 0.0269(8) 0.0396(9) -0.0159(7) 0.0018(6) -0.0090(6)
C51 0.0247(8) 0.0446(10) 0.0225(8) -0.0101(7) 0.0042(6) -0.0242(8)
C52 0.0247(8) 0.0246(8) 0.0249(8) 0.0009(6) -0.0057(6) -0.0169(7)
C53 0.0246(8) 0.0177(7) 0.0332(9) -0.0063(6) -0.0028(7) -0.0078(6)
C54 0.0207(8) 0.0239(8) 0.0411(10) -0.0069(7) -0.0052(7) -0.0107(6)
C55 0.0210(8) 0.0379(9) 0.0277(8) -0.0128(7) 0.0002(6) -0.0143(7)
C56 0.0277(9) 0.0446(10) 0.0307(9) -0.0207(8) 0.0053(7) -0.0184(8)
O2 0.0367(7) 0.0253(6) 0.0404(7) -0.0007(5) -0.0028(6) -0.0127(5)
C57 0.0396(12) 0.0472(13) 0.0778(17) -0.0096(11) -0.0154(11) -0.0057(10)
C58 0.0311(10) 0.0304(10) 0.0656(14) -0.0110(9) 0.0058(9) -0.0094(8)
C59 0.0558(12) 0.0391(10) 0.0295(9) -0.0040(8) -0.0002(8) -0.0257(9)
C60 0.0382(11) 0.0439(11) 0.0544(13) 0.0029(9) -0.0146(9) -0.0159(9)
C61 0.0439(11) 0.0398(10) 0.0332(10) 0.0030(8) -0.0040(8) -0.0169(9)
C62 0.0435(11) 0.0304(9) 0.0377(10) 0.0038(8) -0.0069(8) -0.0175(8)
C63 0.0379(10) 0.0293(9) 0.0431(11) -0.0070(8) -0.0077(8) -0.0096(8)
C64 0.0407(11) 0.0495(12) 0.0472(12) -0.0067(9) 0.0007(9) -0.0140(10)

loop_
_atom_site_label
_atom_site_type_symbol
_atom_site_thermal_displace_type
_atom_site_fract_x
_atom_site_fract_y
_atom_site_fract_z
_atom_site_occupancy
_atom_site_U_iso_or_equiv
_atom_site_calc_flag
_atom_site_refinement_flags
_atom_site_disorder_assembly
_atom_site_disorder_group
Fe1 Fe Uani 0.20056(2) 0.40696(2) 0.63714(2) 1.000 0.0160(1) d . . .
P1 P Uani 0.24200(3) 0.16941(3) 0.63987(3) 1.000 0.0204(1) d . . .
P2 P Uani 0.17728(3) 0.54992(3) 0.78924(3) 1.000 0.0256(1) d . . .
N1 N Uani 0.21665(9) -0.00124(9) 0.62684(8) 1.000 0.0182(3) d . . .
N2 N Uani 0.06645(9) 0.11808(9) 0.63785(8) 1.000 0.0173(3) d . . .
N3 N Uani 0.36357(9) 0.57020(9) 0.81609(8) 1.000 0.0182(3) d . . .
N4 N Uani 0.22403(10) 0.64406(10) 0.90208(8) 1.000 0.0222(4) d . . .
C1 C Uani 0.16872(11) 0.09866(10) 0.63511(9) 1.000 0.0172(4) d . . .
O1 O Uani 0.60456(9) 0.08712(9) 0.84460(8) 1.000 0.0343(4) d . . .
C2 C Uani 0.14503(11) -0.04291(11) 0.62370(10) 1.000 0.0188(4) d . . .
C3 C Uani 0.05160(11) 0.03087(11) 0.63061(10) 1.000 0.0195(4) d . . .
C4 C Uani 0.26113(11) 0.58547(11) 0.83360(10) 1.000 0.0195(4) d . . .
C5 C Uani 0.38859(12) 0.61967(11) 0.87293(10) 1.000 0.0216(4) d . . .
C6 C Uani 0.30225(12) 0.66552(12) 0.92579(10) 1.000 0.0228(5) d . . .
C7 C Uani 0.32533(11) -0.05504(10) 0.62333(10) 1.000 0.0187(4) d . . .
C8 C Uani 0.38599(12) -0.06754(11) 0.54151(10) 1.000 0.0216(4) d . . .
C9 C Uani 0.49130(12) -0.12228(11) 0.53937(11) 1.000 0.0256(5) d . . .
C10 C Uani 0.53504(12) -0.16380(11) 0.61587(11) 1.000 0.0260(5) d . . .
C11 C Uani 0.47278(12) -0.14783(11) 0.69595(11) 1.000 0.0244(4) d . . .
C12 C Uani 0.36751(11) -0.09324(11) 0.70174(10) 1.000 0.0208(4) d . . .
C13 C Uani 0.33862(13) -0.02167(12) 0.45831(11) 1.000 0.0293(5) d . . .
C14 C Uani 0.64849(13) -0.22647(13) 0.61259(14) 1.000 0.0392(6) d . . .
C15 C Uani 0.30218(13) -0.07569(13) 0.78964(11) 1.000 0.0298(5) d . . .
C16 C Uani -0.01630(10) 0.20946(10) 0.65905(10) 1.000 0.0174(4) d . . .
C17 C Uani -0.06052(11) 0.27831(11) 0.59108(10) 1.000 0.0192(4) d . . .
C18 C Uani -0.13869(11) 0.36760(11) 0.61323(11) 1.000 0.0223(4) d . . .
C19 C Uani -0.17235(11) 0.38770(11) 0.70013(11) 1.000 0.0235(4) d . . .
C20 C Uani -0.12727(11) 0.31649(11) 0.76609(10) 1.000 0.0230(4) d . . .
C21 C Uani -0.04882(11) 0.22632(11) 0.74722(10) 1.000 0.0198(4) d . . .
C22 C Uani -0.02146(12) 0.25779(12) 0.49693(10) 1.000 0.0246(5) d . . .
C23 C Uani -0.25505(13) 0.48615(13) 0.72262(13) 1.000 0.0354(6) d . . .
C24 C Uani 0.00338(13) 0.15198(12) 0.81884(11) 1.000 0.0276(5) d . . .
C25 C Uani 0.44132(10) 0.49799(10) 0.76203(9) 1.000 0.0168(4) d . . .
C26 C Uani 0.46966(11) 0.52624(10) 0.67474(10) 1.000 0.0176(4) d . . .
C27 C Uani 0.54398(11) 0.45346(11) 0.62483(10) 1.000 0.0196(4) d . . .
C28 C Uani 0.59060(11) 0.35658(11) 0.66079(10) 1.000 0.0207(4) d . . .
C29 C Uani 0.56259(11) 0.33187(11) 0.74912(10) 1.000 0.0217(4) d . . .
C30 C Uani 0.48718(11) 0.40166(11) 0.80077(10) 1.000 0.0201(4) d . . .
C31 C Uani 0.42031(12) 0.63079(11) 0.63446(10) 1.000 0.0227(4) d . . .
C32 C Uani 0.66776(13) 0.27849(12) 0.60441(12) 1.000 0.0297(5) d . . .
C33 C Uani 0.45279(14) 0.37260(13) 0.89487(10) 1.000 0.0300(5) d . . .
C34 C Uani 0.11968(11) 0.67361(11) 0.94492(10) 1.000 0.0207(4) d . . .
C35 C Uani 0.04746(12) 0.76577(12) 0.91935(10) 1.000 0.0242(5) d . . .
C36 C Uani -0.05308(12) 0.79138(12) 0.96050(11) 1.000 0.0264(5) d . . .
C37 C Uani -0.08268(12) 0.72738(12) 1.02505(10) 1.000 0.0257(5) d . . .
C38 C Uani -0.00900(12) 0.63564(12) 1.04830(10) 1.000 0.0253(5) d . . .
C39 C Uani 0.09297(12) 0.60740(11) 1.00976(10) 1.000 0.0233(5) d . . .
C40 C Uani 0.07658(15) 0.83567(14) 0.84821(13) 1.000 0.0388(6) d . . .
C41 C Uani -0.19194(13) 0.75837(15) 1.06949(12) 1.000 0.0358(5) d . . .
C42 C Uani 0.17120(14) 0.50717(13) 1.03562(12) 1.000 0.0342(5) d . . .
C43 C Uani 0.14741(11) 0.29670(10) 0.63664(10) 1.000 0.0177(4) d . . .
C44 C Uani 0.12514(11) 0.36737(11) 0.56050(10) 1.000 0.0200(4) d . . .
C45 C Uani 0.06322(11) 0.46264(11) 0.58879(11) 1.000 0.0232(4) d . . .
C46 C Uani 0.04650(11) 0.45278(11) 0.68192(11) 1.000 0.0235(4) d . . .
C47 C Uani 0.09842(11) 0.35151(11) 0.71113(10) 1.000 0.0200(4) d . . .
C48 C Uani 0.26108(11) 0.47778(11) 0.70090(10) 1.000 0.0181(4) d . . .
C49 C Uani 0.31863(11) 0.37282(11) 0.70747(10) 1.000 0.0202(4) d . . .
C50 C Uani 0.35762(11) 0.34264(12) 0.62170(11) 1.000 0.0259(5) d . . .
C51 C Uani 0.32418(12) 0.42775(13) 0.56058(11) 1.000 0.0273(5) d . . .
C52 C Uani 0.26511(12) 0.51056(11) 0.60883(10) 1.000 0.0224(5) d . . .
C53 C Uani 0.17817(12) -0.15033(11) 0.61403(11) 1.000 0.0249(5) d . . .
C54 C Uani -0.05268(12) 0.03120(12) 0.63057(12) 1.000 0.0273(5) d . . .
C55 C Uani 0.49532(12) 0.61588(13) 0.86715(11) 1.000 0.0272(5) d . . .
C56 C Uani 0.28241(13) 0.72915(14) 0.99744(11) 1.000 0.0321(5) d . . .
O2 O Uani 0.26081(10) 0.20353(9) 0.17672(8) 1.000 0.0345(4) d . . .
C57 C Uani 0.76789(17) 0.06893(17) 0.87146(18) 1.000 0.0568(8) d . . .
C58 C Uani 0.71096(15) 0.04672(14) 0.81218(15) 1.000 0.0441(7) d . . .
C59 C Uani 0.54408(16) 0.08055(15) 0.78448(12) 1.000 0.0397(6) d . . .
C60 C Uani 0.43567(15) 0.11041(16) 0.82783(15) 1.000 0.0451(7) d . . .
C61 C Uani 0.41894(15) 0.16140(14) 0.08152(13) 1.000 0.0396(6) d . . .
C62 C Uani 0.32404(15) 0.24474(13) 0.11634(13) 1.000 0.0367(6) d . . .
C63 C Uani 0.16459(15) 0.27596(13) 0.20694(13) 1.000 0.0370(6) d . . .
C64 C Uani 0.10519(16) 0.22502(16) 0.27169(14) 1.000 0.0475(7) d . . .
H9 H Uiso 0.53391 -0.13128 0.48439 1.000 0.0310 c RU . .
H11 H Uiso 0.50269 -0.17485 0.74835 1.000 0.0290 c RU . .
H13A H Uiso 0.39298 -0.02472 0.40896 1.000 0.0440 c RU . .
H13B H Uiso 0.29350 0.04756 0.46475 1.000 0.0440 c RU . .
H13C H Uiso 0.29867 -0.05812 0.44730 1.000 0.0440 c RU . .
H14A H Uiso 0.68473 -0.21212 0.55551 1.000 0.0590 c RU . .
H14B H Uiso 0.65856 -0.29669 0.62093 1.000 0.0590 c RU . .
H14C H Uiso 0.67554 -0.21114 0.65920 1.000 0.0590 c RU . .
H15A H Uiso 0.27590 -0.00515 0.79789 1.000 0.0450 c RU . .
H15B H Uiso 0.34354 -0.11420 0.83605 1.000 0.0450 c RU . .
H15C H Uiso 0.24457 -0.09630 0.79221 1.000 0.0450 c RU . .
H18 H Uiso -0.16949 0.41558 0.56800 1.000 0.0270 c RU . .
H20 H Uiso -0.15068 0.32980 0.82557 1.000 0.0280 c RU . .
H22A H Uiso -0.06136 0.31344 0.45846 1.000 0.0370 c RU . .
H22B H Uiso -0.02849 0.19723 0.48688 1.000 0.0370 c RU . .
H22C H Uiso 0.05093 0.24936 0.48415 1.000 0.0370 c RU . .
H23A H Uiso -0.24292 0.53938 0.68176 1.000 0.0530 c RU . .
H23B H Uiso -0.25358 0.49683 0.78263 1.000 0.0530 c RU . .
H23C H Uiso -0.32221 0.48600 0.71803 1.000 0.0530 c RU . .
H24A H Uiso 0.00143 0.08756 0.81387 1.000 0.0410 c RU . .
H24B H Uiso -0.03226 0.17433 0.87616 1.000 0.0410 c RU . .
H24C H Uiso 0.07485 0.14582 0.81295 1.000 0.0410 c RU . .
H27 H Uiso 0.56322 0.47060 0.56467 1.000 0.0240 c RU . .
H29 H Uiso 0.59545 0.26633 0.77459 1.000 0.0260 c RU . .
H31A H Uiso 0.45180 0.63673 0.57346 1.000 0.0340 c RU . .
H31B H Uiso 0.43027 0.67647 0.66753 1.000 0.0340 c RU . .
H31C H Uiso 0.34677 0.64717 0.63621 1.000 0.0340 c RU . .
H32A H Uiso 0.69577 0.31047 0.55176 1.000 0.0440 c RU . .
H32B H Uiso 0.63408 0.23934 0.58729 1.000 0.0440 c RU . .
H32C H Uiso 0.72348 0.23499 0.63760 1.000 0.0440 c RU . .
H33A H Uiso 0.37994 0.38317 0.90216 1.000 0.0450 c RU . .
H33B H Uiso 0.46310 0.41315 0.93325 1.000 0.0450 c RU . .
H33C H Uiso 0.49300 0.30259 0.91035 1.000 0.0450 c RU . .
H36 H Uiso -0.10287 0.85415 0.94417 1.000 0.0320 c RU . .
H38 H Uiso -0.02876 0.59109 1.09160 1.000 0.0300 c RU . .
H40A H Uiso 0.11766 0.79931 0.79806 1.000 0.0580 c RU . .
H40B H Uiso 0.11667 0.86481 0.87066 1.000 0.0580 c RU . .
H40C H Uiso 0.01433 0.88836 0.82963 1.000 0.0580 c RU . .
H41A H Uiso -0.23809 0.80237 1.02814 1.000 0.0540 c RU . .
H41B H Uiso -0.19991 0.79329 1.12030 1.000 0.0540 c RU . .
H41C H Uiso -0.20888 0.69961 1.08892 1.000 0.0540 c RU . .
H42A H Uiso 0.18718 0.46376 0.98923 1.000 0.0510 c RU . .
H42B H Uiso 0.14344 0.47822 1.09038 1.000 0.0510 c RU . .
H42C H Uiso 0.23381 0.51441 1.04406 1.000 0.0510 c RU . .
H44 H Uiso 0.14953 0.35211 0.49816 1.000 0.0240 c RU . .
H45 H Uiso 0.03676 0.52551 0.54992 1.000 0.0280 c RU . .
H46 H Uiso 0.00631 0.50746 0.72017 1.000 0.0280 c RU . .
H47 H Uiso 0.10085 0.32327 0.77378 1.000 0.0240 c RU . .
H49 H Uiso 0.32902 0.32822 0.76329 1.000 0.0240 c RU . .
H50 H Uiso 0.40001 0.27350 0.60682 1.000 0.0310 c RU . .
H51 H Uiso 0.33928 0.42899 0.49527 1.000 0.0330 c RU . .
H52 H Uiso 0.23130 0.58013 0.58294 1.000 0.0270 c RU . .
H53A H Uiso 0.21764 -0.16464 0.55597 1.000 0.0370 c RU . .
H53B H Uiso 0.11765 -0.16743 0.62046 1.000 0.0370 c RU . .
H53C H Uiso 0.22099 -0.18950 0.65932 1.000 0.0370 c RU . .
H54A H Uiso -0.08109 0.07141 0.57829 1.000 0.0410 c RU . .
H54B H Uiso -0.09760 0.05914 0.68321 1.000 0.0410 c RU . .
H54C H Uiso -0.04778 -0.03674 0.63018 1.000 0.0410 c RU . .
H55A H Uiso 0.51881 0.63648 0.80686 1.000 0.0410 c RU . .
H55B H Uiso 0.54096 0.54814 0.88401 1.000 0.0410 c RU . .
H55C H Uiso 0.49614 0.66054 0.90678 1.000 0.0410 c RU . .
H56A H Uiso 0.34218 0.74605 0.99632 1.000 0.0480 c RU . .
H56B H Uiso 0.26985 0.69327 1.05414 1.000 0.0480 c RU . .
H56C H Uiso 0.22217 0.78993 0.98892 1.000 0.0480 c RU . .
H57A H Uiso 0.84180 0.03546 0.85427 1.000 0.0850 c RU . .
H57B H Uiso 0.74900 0.04539 0.93206 1.000 0.0850 c RU . .
H57C H Uiso 0.75026 0.14053 0.86697 1.000 0.0850 c RU . .
H58A H Uiso 0.72377 0.07650 0.75178 1.000 0.0530 c RU . .
H58B H Uiso 0.73422 -0.02572 0.81096 1.000 0.0530 c RU . .
H59A H Uiso 0.56963 0.01193 0.76841 1.000 0.0480 c RU . .
H59B H Uiso 0.54850 0.12489 0.73036 1.000 0.0480 c RU . .
H60A H Uiso 0.39192 0.11168 0.78602 1.000 0.0680 c RU . .
H60B H Uiso 0.41279 0.17641 0.84754 1.000 0.0680 c RU . .
H60C H Uiso 0.43111 0.06274 0.87840 1.000 0.0680 c RU . .
H61A H Uiso 0.39909 0.11778 0.05415 1.000 0.0590 c RU . .
H61B H Uiso 0.45729 0.12355 0.12989 1.000 0.0590 c RU . .
H61C H Uiso 0.46209 0.18873 0.03788 1.000 0.0590 c RU . .
H62A H Uiso 0.34333 0.28791 0.14587 1.000 0.0440 c RU . .
H62B H Uiso 0.28654 0.28525 0.06747 1.000 0.0440 c RU . .
H63A H Uiso 0.12615 0.31025 0.15699 1.000 0.0440 c RU . .
H63B H Uiso 0.17515 0.32581 0.23519 1.000 0.0440 c RU . .
H64A H Uiso 0.09641 0.17480 0.24359 1.000 0.0710 c RU . .
H64B H Uiso 0.03777 0.27375 0.29192 1.000 0.0710 c RU . .
H64C H Uiso 0.14262 0.19322 0.32186 1.000 0.0710 c RU . .

loop_
_atom_type_symbol
_atom_type_description
_atom_type_scat_dispersion_real
_atom_type_scat_dispersion_imag
_atom_type_scat_source
C C 0.0033 0.0016 ' International Tables Vol C Tables 4.2.6.8 and 6.1.1.4'
H H 0.0000 0.0000 ' International Tables Vol C Tables 4.2.6.8 and 6.1.1.4'
Fe Fe 0.3463 0.8444 ' International Tables Vol C Tables 4.2.6.8 and 6.1.1.4'
N N 0.0061 0.0033 ' International Tables Vol C Tables 4.2.6.8 and 6.1.1.4'
O O 0.0106 0.0060 ' International Tables Vol C Tables 4.2.6.8 and 6.1.1.4'
P P 0.1023 0.0942 ' International Tables Vol C Tables 4.2.6.8 and 6.1.1.4'

loop_
_geom_angle_atom_site_label_1
_geom_angle_atom_site_label_2
_geom_angle_atom_site_label_3
_geom_angle
_geom_angle_site_symmetry_1
_geom_angle_site_symmetry_2
_geom_angle_site_symmetry_3
_geom_angle_publ_flag
C43 Fe1 C44 41.23(6) . . . yes
C43 Fe1 C45 69.17(6) . . . yes
C43 Fe1 C46 68.98(6) . . . yes
C43 Fe1 C47 40.89(6) . . . yes
C43 Fe1 C48 150.05(6) . . . yes
C43 Fe1 C49 116.41(6) . . . yes
C43 Fe1 C50 107.04(7) . . . yes
C43 Fe1 C51 128.15(7) . . . yes
C43 Fe1 C52 167.08(6) . . . yes
C44 Fe1 C45 40.80(6) . . . yes
C44 Fe1 C46 68.47(7) . . . yes
C44 Fe1 C47 68.57(7) . . . yes
C44 Fe1 C48 167.25(6) . . . yes
C44 Fe1 C49 150.83(6) . . . yes
C44 Fe1 C50 117.88(7) . . . yes
C44 Fe1 C51 108.37(7) . . . yes
C44 Fe1 C52 129.02(7) . . . yes
C45 Fe1 C46 40.53(7) . . . yes
C45 Fe1 C47 68.44(7) . . . yes
C45 Fe1 C48 128.47(6) . . . yes
C45 Fe1 C49 166.67(6) . . . yes
C45 Fe1 C50 151.86(7) . . . yes
C45 Fe1 C51 118.59(7) . . . yes
C45 Fe1 C52 108.69(7) . . . yes
C46 Fe1 C47 40.71(6) . . . yes
C46 Fe1 C48 107.49(7) . . . yes
C46 Fe1 C49 128.15(7) . . . yes
C46 Fe1 C50 166.18(7) . . . yes
C46 Fe1 C51 151.91(7) . . . yes
C46 Fe1 C52 118.24(7) . . . yes
C47 Fe1 C48 116.86(7) . . . yes
C47 Fe1 C49 107.21(7) . . . yes
C47 Fe1 C50 127.87(7) . . . yes
C47 Fe1 C51 166.34(7) . . . yes
C47 Fe1 C52 151.29(6) . . . yes
C48 Fe1 C49 41.07(6) . . . yes
C48 Fe1 C50 68.94(7) . . . yes
C48 Fe1 C51 69.12(7) . . . yes
C48 Fe1 C52 41.13(6) . . . yes
C49 Fe1 C50 40.62(7) . . . yes
C49 Fe1 C51 68.57(7) . . . yes
C49 Fe1 C52 68.68(7) . . . yes
C50 Fe1 C51 40.69(7) . . . yes
C50 Fe1 C52 68.48(7) . . . yes
C51 Fe1 C52 40.76(7) . . . yes
C1 P1 C43 103.33(8) . . . yes
C4 P2 C48 102.92(8) . . . yes
C1 N1 C2 110.87(13) . . . yes
C1 N1 C7 124.10(14) . . . yes
C2 N1 C7 125.03(12) . . . yes
C1 N2 C3 110.49(12) . . . yes
C1 N2 C16 125.49(13) . . . yes
C3 N2 C16 123.34(14) . . . yes
C4 N3 C5 110.39(13) . . . yes
C4 N3 C25 126.27(13) . . . yes
C5 N3 C25 122.08(14) . . . yes
C4 N4 C6 110.82(14) . . . yes
C4 N4 C34 123.13(15) . . . yes
C6 N4 C34 125.97(13) . . . yes
P1 C1 N1 120.04(12) . . . yes
P1 C1 N2 135.38(11) . . . yes
N1 C1 N2 104.58(13) . . . yes
C58 O1 C59 111.08(15) . . . yes
N1 C2 C53 121.13(15) . . . yes
C3 C2 C53 131.87(16) . . . no
N1 C2 C3 107.00(14) . . . yes
N2 C3 C2 107.06(15) . . . yes
C2 C3 C54 131.24(15) . . . no
N2 C3 C54 121.70(14) . . . yes
P2 C4 N3 135.58(12) . . . yes
N3 C4 N4 104.43(14) . . . yes
P2 C4 N4 119.99(13) . . . yes
N3 C5 C55 121.28(14) . . . yes
C6 C5 C55 131.36(16) . . . no
N3 C5 C6 107.36(16) . . . yes
N4 C6 C56 121.86(16) . . . yes
C5 C6 C56 131.13(18) . . . no
N4 C6 C5 107.00(14) . . . yes
N1 C7 C12 119.27(14) . . . yes
C8 C7 C12 121.91(15) . . . no
N1 C7 C8 118.81(14) . . . yes
C7 C8 C9 117.97(15) . . . no
C9 C8 C13 121.48(15) . . . no
C7 C8 C13 120.55(16) . . . no
C8 C9 C10 121.52(16) . . . no
C9 C10 C14 121.04(16) . . . no
C11 C10 C14 120.10(16) . . . no
C9 C10 C11 118.86(16) . . . no
C10 C11 C12 121.88(16) . . . no
C7 C12 C11 117.81(15) . . . no
C7 C12 C15 121.52(15) . . . no
C11 C12 C15 120.67(15) . . . no
N2 C16 C17 119.10(13) . . . yes
N2 C16 C21 118.46(13) . . . yes
C17 C16 C21 122.44(14) . . . no
C16 C17 C22 120.56(14) . . . no
C18 C17 C22 121.39(14) . . . no
C16 C17 C18 118.01(14) . . . no
C17 C18 C19 121.29(15) . . . no
C18 C19 C20 118.94(14) . . . no
C18 C19 C23 120.46(15) . . . no
C20 C19 C23 120.59(15) . . . no
C19 C20 C21 121.87(14) . . . no
C16 C21 C24 121.02(14) . . . no
C20 C21 C24 121.45(14) . . . no
C16 C21 C20 117.44(14) . . . no
N3 C25 C30 118.01(13) . . . yes
C26 C25 C30 122.25(13) . . . no
N3 C25 C26 119.72(12) . . . yes
C25 C26 C31 121.49(13) . . . no
C27 C26 C31 120.92(14) . . . no
C25 C26 C27 117.58(13) . . . no
C26 C27 C28 121.82(14) . . . no
C27 C28 C32 120.65(14) . . . no
C29 C28 C32 120.39(14) . . . no
C27 C28 C29 118.92(14) . . . no
C28 C29 C30 121.10(14) . . . no
C25 C30 C33 121.00(14) . . . no
C29 C30 C33 120.67(14) . . . no
C25 C30 C29 118.27(14) . . . no
N4 C34 C39 118.71(14) . . . yes
C35 C34 C39 121.73(16) . . . no
N4 C34 C35 119.55(14) . . . yes
C34 C35 C40 121.30(16) . . . no
C36 C35 C40 120.43(16) . . . no
C34 C35 C36 118.27(15) . . . no
C35 C36 C37 121.68(16) . . . no
C36 C37 C41 120.25(16) . . . no
C38 C37 C41 121.18(15) . . . no
C36 C37 C38 118.57(16) . . . no
C37 C38 C39 121.74(15) . . . no
C34 C39 C38 118.00(15) . . . no
C34 C39 C42 121.28(16) . . . no
C38 C39 C42 120.70(15) . . . no
Fe1 C43 C44 68.72(9) . . . yes
Fe1 C43 C47 68.89(9) . . . yes
P1 C43 C44 127.11(12) . . . yes
P1 C43 C47 125.39(12) . . . yes
C44 C43 C47 106.18(13) . . . no
Fe1 C43 P1 116.93(9) . . . yes
Fe1 C44 C43 70.05(9) . . . yes
C43 C44 C45 108.74(13) . . . no
Fe1 C44 C45 69.96(10) . . . yes
Fe1 C45 C44 69.25(10) . . . yes
Fe1 C45 C46 69.89(10) . . . yes
C44 C45 C46 108.00(14) . . . no
Fe1 C46 C45 69.58(10) . . . yes
Fe1 C46 C47 69.15(10) . . . yes
C45 C46 C47 107.87(13) . . . no
Fe1 C47 C46 70.14(10) . . . yes
C43 C47 C46 109.22(13) . . . no
Fe1 C47 C43 70.21(9) . . . yes
Fe1 C48 P2 117.35(9) . . . yes
Fe1 C48 C49 68.95(9) . . . yes
P2 C48 C49 126.47(12) . . . yes
P2 C48 C52 126.00(12) . . . yes
Fe1 C48 C52 68.77(10) . . . yes
C49 C48 C52 106.33(13) . . . no
Fe1 C49 C50 70.06(10) . . . yes
C48 C49 C50 108.85(14) . . . no
Fe1 C49 C48 69.98(9) . . . yes
Fe1 C50 C51 69.42(10) . . . yes
C49 C50 C51 108.05(14) . . . no
Fe1 C50 C49 69.33(10) . . . yes
Fe1 C51 C52 69.34(10) . . . yes
C50 C51 C52 107.90(14) . . . no
Fe1 C51 C50 69.90(10) . . . yes
Fe1 C52 C48 70.10(9) . . . yes
Fe1 C52 C51 69.90(10) . . . yes
C48 C52 C51 108.87(14) . . . no
C8 C9 H9 119.00 . . . no
C10 C9 H9 119.00 . . . no
C12 C11 H11 119.00 . . . no
C10 C11 H11 119.00 . . . no
C8 C13 H13A 109.00 . . . no
C8 C13 H13B 109.00 . . . no
H13A C13 H13B 109.00 . . . no
H13A C13 H13C 109.00 . . . no
C8 C13 H13C 109.00 . . . no
H13B C13 H13C 109.00 . . . no
C10 C14 H14B 109.00 . . . no
C10 C14 H14C 109.00 . . . no
H14A C14 H14B 109.00 . . . no
H14A C14 H14C 109.00 . . . no
H14B C14 H14C 109.00 . . . no
C10 C14 H14A 109.00 . . . no
C12 C15 H15A 109.00 . . . no
C12 C15 H15C 109.00 . . . no
H15A C15 H15B 109.00 . . . no
C12 C15 H15B 109.00 . . . no
H15B C15 H15C 109.00 . . . no
H15A C15 H15C 109.00 . . . no
C17 C18 H18 119.00 . . . no
C19 C18 H18 119.00 . . . no
C21 C20 H20 119.00 . . . no
C19 C20 H20 119.00 . . . no
C17 C22 H22A 109.00 . . . no
C17 C22 H22C 109.00 . . . no
H22A C22 H22B 109.00 . . . no
H22A C22 H22C 109.00 . . . no
H22B C22 H22C 109.00 . . . no
C17 C22 H22B 109.00 . . . no
C19 C23 H23B 109.00 . . . no
C19 C23 H23C 109.00 . . . no
C19 C23 H23A 109.00 . . . no
H23A C23 H23C 109.00 . . . no
H23B C23 H23C 109.00 . . . no
H23A C23 H23B 109.00 . . . no
C21 C24 H24A 109.00 . . . no
C21 C24 H24C 109.00 . . . no
H24A C24 H24B 109.00 . . . no
C21 C24 H24B 109.00 . . . no
H24B C24 H24C 109.00 . . . no
H24A C24 H24C 109.00 . . . no
C28 C27 H27 119.00 . . . no
C26 C27 H27 119.00 . . . no
C28 C29 H29 119.00 . . . no
C30 C29 H29 119.00 . . . no
C26 C31 H31B 109.00 . . . no
C26 C31 H31C 109.00 . . . no
C26 C31 H31A 109.00 . . . no
H31A C31 H31C 109.00 . . . no
H31B C31 H31C 109.00 . . . no
H31A C31 H31B 109.00 . . . no
C28 C32 H32A 109.00 . . . no
C28 C32 H32C 109.00 . . . no
H32A C32 H32B 109.00 . . . no
C28 C32 H32B 109.00 . . . no
H32B C32 H32C 109.00 . . . no
H32A C32 H32C 109.00 . . . no
C30 C33 H33B 109.00 . . . no
C30 C33 H33C 109.00 . . . no
C30 C33 H33A 109.00 . . . no
H33A C33 H33C 109.00 . . . no
H33B C33 H33C 109.00 . . . no
H33A C33 H33B 109.00 . . . no
C37 C36 H36 119.00 . . . no
C35 C36 H36 119.00 . . . no
C37 C38 H38 119.00 . . . no
C39 C38 H38 119.00 . . . no
C35 C40 H40B 109.00 . . . no
C35 C40 H40C 109.00 . . . no
C35 C40 H40A 109.00 . . . no
H40A C40 H40C 109.00 . . . no
H40B C40 H40C 109.00 . . . no
H40A C40 H40B 109.00 . . . no
C37 C41 H41B 109.00 . . . no
C37 C41 H41C 109.00 . . . no
H41A C41 H41B 109.00 . . . no
H41A C41 H41C 109.00 . . . no
H41B C41 H41C 109.00 . . . no
C37 C41 H41A 109.00 . . . no
C39 C42 H42A 109.00 . . . no
C39 C42 H42C 109.00 . . . no
H42A C42 H42B 109.00 . . . no
H42A C42 H42C 109.00 . . . no
H42B C42 H42C 109.00 . . . no
C39 C42 H42B 109.00 . . . no
Fe1 C44 H44 126.00 . . . no
C43 C44 H44 126.00 . . . no
C45 C44 H44 126.00 . . . no
C44 C45 H45 126.00 . . . no
C46 C45 H45 126.00 . . . no
Fe1 C45 H45 126.00 . . . no
Fe1 C46 H46 126.00 . . . no
C47 C46 H46 126.00 . . . no
C45 C46 H46 126.00 . . . no
Fe1 C47 H47 125.00 . . . no
C46 C47 H47 125.00 . . . no
C43 C47 H47 125.00 . . . no
Fe1 C49 H49 126.00 . . . no
C48 C49 H49 126.00 . . . no
C50 C49 H49 126.00 . . . no
Fe1 C50 H50 126.00 . . . no
C49 C50 H50 126.00 . . . no
C51 C50 H50 126.00 . . . no
C50 C51 H51 126.00 . . . no
C52 C51 H51 126.00 . . . no
Fe1 C51 H51 126.00 . . . no
Fe1 C52 H52 126.00 . . . no
C48 C52 H52 126.00 . . . no
C51 C52 H52 126.00 . . . no
C2 C53 H53A 109.00 . . . no
C2 C53 H53B 109.00 . . . no
H53A C53 H53B 109.00 . . . no
H53A C53 H53C 109.00 . . . no
H53B C53 H53C 109.00 . . . no
C2 C53 H53C 109.00 . . . no
C3 C54 H54B 109.00 . . . no
C3 C54 H54C 109.00 . . . no
C3 C54 H54A 109.00 . . . no
H54A C54 H54C 109.00 . . . no
H54B C54 H54C 109.00 . . . no
H54A C54 H54B 109.00 . . . no
C5 C55 H55A 109.00 . . . no
C5 C55 H55B 109.00 . . . no
H55A C55 H55B 109.00 . . . no
H55A C55 H55C 109.00 . . . no
C5 C55 H55C 109.00 . . . no
H55B C55 H55C 109.00 . . . no
C6 C56 H56B 109.00 . . . no
C6 C56 H56C 109.00 . . . no
C6 C56 H56A 109.00 . . . no
H56A C56 H56C 109.00 . . . no
H56B C56 H56C 109.00 . . . no
H56A C56 H56B 109.00 . . . no
C62 O2 C63 112.86(14) . . . yes
O1 C58 C57 108.05(18) . . . yes
O1 C59 C60 108.16(16) . . . yes
C58 C57 H57B 109.00 . . . no
C58 C57 H57C 109.00 . . . no
H57A C57 H57B 109.00 . . . no
H57A C57 H57C 109.00 . . . no
H57B C57 H57C 109.00 . . . no
C58 C57 H57A 109.00 . . . no
O1 C58 H58A 110.00 . . . no
C57 C58 H58A 110.00 . . . no
C57 C58 H58B 110.00 . . . no
H58A C58 H58B 108.00 . . . no
O1 C58 H58B 110.00 . . . no
O1 C59 H59A 110.00 . . . no
C60 C59 H59A 110.00 . . . no
C60 C59 H59B 110.00 . . . no
O1 C59 H59B 110.00 . . . no
H59A C59 H59B 108.00 . . . no
C59 C60 H60B 109.00 . . . no
C59 C60 H60C 109.00 . . . no
C59 C60 H60A 109.00 . . . no
H60A C60 H60C 109.00 . . . no
H60B C60 H60C 109.00 . . . no
H60A C60 H60B 109.00 . . . no
O2 C62 C61 108.57(15) . . . yes
O2 C63 C64 108.46(15) . . . yes
C62 C61 H61A 109.00 . . . no
C62 C61 H61B 109.00 . . . no
C62 C61 H61C 109.00 . . . no
H61A C61 H61B 109.00 . . . no
H61A C61 H61C 109.00 . . . no
H61B C61 H61C 109.00 . . . no
O2 C62 H62A 110.00 . . . no
O2 C62 H62B 110.00 . . . no
C61 C62 H62A 110.00 . . . no
C61 C62 H62B 110.00 . . . no
H62A C62 H62B 108.00 . . . no
O2 C63 H63A 110.00 . . . no
O2 C63 H63B 110.00 . . . no
C64 C63 H63A 110.00 . . . no
C64 C63 H63B 110.00 . . . no
H63A C63 H63B 108.00 . . . no
C63 C64 H64A 109.00 . . . no
C63 C64 H64B 109.00 . . . no
C63 C64 H64C 109.00 . . . no
H64A C64 H64B 109.00 . . . no
H64A C64 H64C 109.00 . . . no
H64B C64 H64C 109.00 . . . no

loop_
_geom_bond_atom_site_label_1
_geom_bond_atom_site_label_2
_geom_bond_distance
_geom_bond_site_symmetry_1
_geom_bond_site_symmetry_2
_geom_bond_publ_flag
Fe1 C43 2.0573(18) . . yes
Fe1 C44 2.0394(18) . . yes
Fe1 C45 2.0488(19) . . yes
Fe1 C46 2.0528(19) . . yes
Fe1 C47 2.0397(19) . . yes
Fe1 C48 2.0553(18) . . yes
Fe1 C49 2.0414(19) . . yes
Fe1 C50 2.0511(19) . . yes
Fe1 C51 2.045(2) . . yes
Fe1 C52 2.0374(19) . . yes
P1 C1 1.7696(18) . . yes
P1 C43 1.8319(16) . . yes
P2 C4 1.7704(19) . . yes
P2 C48 1.8220(17) . . yes
N1 C1 1.3766(19) . . yes
N1 C2 1.403(2) . . yes
N1 C7 1.437(2) . . yes
N2 C1 1.372(2) . . yes
N2 C3 1.413(2) . . yes
N2 C16 1.439(2) . . yes
N3 C4 1.375(2) . . yes
N3 C5 1.410(2) . . yes
N3 C25 1.446(2) . . yes
N4 C4 1.377(2) . . yes
N4 C6 1.405(2) . . yes
N4 C34 1.441(2) . . yes
O1 C58 1.423(3) . . yes
O1 C59 1.430(3) . . yes
C2 C53 1.491(2) . . no
C2 C3 1.350(2) . . no
C3 C54 1.494(3) . . no
C5 C6 1.343(2) . . no
C5 C55 1.495(3) . . no
C6 C56 1.492(2) . . no
C7 C8 1.397(2) . . no
C7 C12 1.402(2) . . no
C8 C9 1.399(3) . . no
C8 C13 1.512(2) . . no
C9 C10 1.391(2) . . no
C10 C11 1.387(2) . . no
C10 C14 1.516(3) . . no
C11 C12 1.395(2) . . no
C12 C15 1.505(2) . . no
C16 C21 1.397(2) . . no
C16 C17 1.398(2) . . no
C17 C22 1.505(2) . . no
C17 C18 1.396(2) . . no
C18 C19 1.390(2) . . no
C19 C23 1.513(2) . . no
C19 C20 1.395(2) . . no
C20 C21 1.394(2) . . no
C21 C24 1.510(2) . . no
C25 C26 1.392(2) . . no
C25 C30 1.398(2) . . no
C26 C31 1.507(2) . . no
C26 C27 1.397(2) . . no
C27 C28 1.391(2) . . no
C28 C32 1.511(2) . . no
C28 C29 1.393(2) . . no
C29 C30 1.393(2) . . no
C30 C33 1.508(2) . . no
C34 C39 1.400(2) . . no
C34 C35 1.396(2) . . no
C35 C36 1.390(3) . . no
C35 C40 1.507(3) . . no
C36 C37 1.392(2) . . no
C37 C41 1.507(3) . . no
C37 C38 1.392(2) . . no
C38 C39 1.393(3) . . no
C39 C42 1.509(2) . . no
C43 C44 1.443(2) . . no
C43 C47 1.431(2) . . no
C44 C45 1.425(2) . . no
C45 C46 1.421(2) . . no
C46 C47 1.424(2) . . no
C48 C52 1.438(2) . . no
C48 C49 1.437(2) . . no
C49 C50 1.420(2) . . no
C50 C51 1.424(2) . . no
C51 C52 1.422(2) . . no
C9 H9 0.9500 . . no
C11 H11 0.9500 . . no
C13 H13C 0.9800 . . no
C13 H13A 0.9800 . . no
C13 H13B 0.9800 . . no
C14 H14B 0.9800 . . no
C14 H14C 0.9800 . . no
C14 H14A 0.9800 . . no
C15 H15C 0.9800 . . no
C15 H15A 0.9800 . . no
C15 H15B 0.9800 . . no
C18 H18 0.9500 . . no
C20 H20 0.9500 . . no
C22 H22B 0.9800 . . no
C22 H22A 0.9800 . . no
C22 H22C 0.9800 . . no
C23 H23B 0.9800 . . no
C23 H23A 0.9800 . . no
C23 H23C 0.9800 . . no
C24 H24C 0.9800 . . no
C24 H24B 0.9800 . . no
C24 H24A 0.9800 . . no
C27 H27 0.9500 . . no
C29 H29 0.9500 . . no
C31 H31B 0.9800 . . no
C31 H31A 0.9800 . . no
C31 H31C 0.9800 . . no
C32 H32B 0.9800 . . no
C32 H32C 0.9800 . . no
C32 H32A 0.9800 . . no
C33 H33C 0.9800 . . no
C33 H33A 0.9800 . . no
C33 H33B 0.9800 . . no
C36 H36 0.9500 . . no
C38 H38 0.9500 . . no
C40 H40C 0.9800 . . no
C40 H40B 0.9800 . . no
C40 H40A 0.9800 . . no
C41 H41A 0.9800 . . no
C41 H41B 0.9800 . . no
C41 H41C 0.9800 . . no
C42 H42A 0.9800 . . no
C42 H42C 0.9800 . . no
C42 H42B 0.9800 . . no
C44 H44 1.0000 . . no
C45 H45 1.0000 . . no
C46 H46 1.0000 . . no
C47 H47 1.0000 . . no
C49 H49 1.0000 . . no
C50 H50 1.0000 . . no
C51 H51 1.0000 . . no
C52 H52 1.0000 . . no
C53 H53B 0.9800 . . no
C53 H53A 0.9800 . . no
C53 H53C 0.9800 . . no
C54 H54B 0.9800 . . no
C54 H54A 0.9800 . . no
C54 H54C 0.9800 . . no
C55 H55B 0.9800 . . no
C55 H55C 0.9800 . . no
C55 H55A 0.9800 . . no
C56 H56C 0.9800 . . no
C56 H56A 0.9800 . . no
C56 H56B 0.9800 . . no
O2 C63 1.422(2) . . yes
O2 C62 1.418(3) . . yes
C57 C58 1.492(4) . . no
C59 C60 1.492(3) . . no
C57 H57C 0.9800 . . no
C57 H57A 0.9800 . . no
C57 H57B 0.9800 . . no
C58 H58B 0.9900 . . no
C58 H58A 0.9900 . . no
C59 H59B 0.9900 . . no
C59 H59A 0.9900 . . no
C60 H60C 0.9800 . . no
C60 H60A 0.9800 . . no
C60 H60B 0.9800 . . no
C61 C62 1.508(3) . . no
C63 C64 1.501(3) . . no
C61 H61A 0.9800 . . no
C61 H61B 0.9800 . . no
C61 H61C 0.9800 . . no
C62 H62A 0.9900 . . no
C62 H62B 0.9900 . . no
C63 H63A 0.9900 . . no
C63 H63B 0.9900 . . no
C64 H64A 0.9800 . . no
C64 H64B 0.9800 . . no
C64 H64C 0.9800 . . no

loop_
_geom_hbond_atom_site_label_D
_geom_hbond_atom_site_label_H
_geom_hbond_atom_site_label_A
_geom_hbond_distance_DH
_geom_hbond_distance_HA
_geom_hbond_distance_DA
_geom_hbond_angle_DHA
_geom_hbond_site_symmetry_A
_geom_hbond_publ_flag
C58 H58B O2 0.9900 2.5800 3.539(3) 163.00 2_656 yes

loop_
_geom_torsion_atom_site_label_1
_geom_torsion_atom_site_label_2
_geom_torsion_atom_site_label_3
_geom_torsion_atom_site_label_4
_geom_torsion
_geom_torsion_site_symmetry_1
_geom_torsion_site_symmetry_2
_geom_torsion_site_symmetry_3
_geom_torsion_site_symmetry_4
_geom_torsion_publ_flag
C44 Fe1 C43 P1 121.90(13) . . . . no
C44 Fe1 C43 C47 -118.09(13) . . . . no
C45 Fe1 C43 P1 159.27(11) . . . . no
C45 Fe1 C43 C44 37.37(9) . . . . no
C45 Fe1 C43 C47 -80.72(10) . . . . no
C46 Fe1 C43 P1 -157.19(11) . . . . no
C46 Fe1 C43 C44 80.90(10) . . . . no
C46 Fe1 C43 C47 -37.19(9) . . . . no
C47 Fe1 C43 P1 -120.01(13) . . . . no
C47 Fe1 C43 C44 118.09(13) . . . . no
C48 Fe1 C43 P1 -68.45(16) . . . . no
C48 Fe1 C43 C44 169.65(12) . . . . no
C48 Fe1 C43 C47 51.56(16) . . . . no
C49 Fe1 C43 P1 -33.96(11) . . . . no
C49 Fe1 C43 C44 -155.86(9) . . . . no
C49 Fe1 C43 C47 86.05(10) . . . . no
C50 Fe1 C43 P1 8.80(10) . . . . no
C50 Fe1 C43 C44 -113.10(10) . . . . no
C50 Fe1 C43 C47 128.81(10) . . . . no
C51 Fe1 C43 P1 48.65(12) . . . . no
C51 Fe1 C43 C44 -73.25(12) . . . . no
C51 Fe1 C43 C47 168.66(10) . . . . no
C43 Fe1 C44 C45 119.75(13) . . . . no
C45 Fe1 C44 C43 -119.75(13) . . . . no
C46 Fe1 C44 C43 -82.25(10) . . . . no
C46 Fe1 C44 C45 37.50(10) . . . . no
C47 Fe1 C44 C43 -38.35(9) . . . . no
C47 Fe1 C44 C45 81.40(10) . . . . no
C49 Fe1 C44 C43 48.73(17) . . . . no
C49 Fe1 C44 C45 168.48(13) . . . . no
C50 Fe1 C44 C43 84.22(10) . . . . no
C50 Fe1 C44 C45 -156.03(10) . . . . no
C51 Fe1 C44 C43 127.48(10) . . . . no
C51 Fe1 C44 C45 -112.77(10) . . . . no
C52 Fe1 C44 C43 168.18(9) . . . . no
C52 Fe1 C44 C45 -72.07(12) . . . . no
C43 Fe1 C45 C44 -37.75(9) . . . . no
C43 Fe1 C45 C46 81.63(10) . . . . no
C44 Fe1 C45 C46 119.39(13) . . . . no
C46 Fe1 C45 C44 -119.39(13) . . . . no
C47 Fe1 C45 C44 -81.76(10) . . . . no
C47 Fe1 C45 C46 37.63(9) . . . . no
C48 Fe1 C45 C44 170.40(9) . . . . no
C48 Fe1 C45 C46 -70.22(11) . . . . no
C50 Fe1 C45 C44 49.58(17) . . . . no
C50 Fe1 C45 C46 168.97(13) . . . . no
C51 Fe1 C45 C44 85.29(11) . . . . no
C51 Fe1 C45 C46 -155.32(9) . . . . no
C52 Fe1 C45 C44 128.71(10) . . . . no
C52 Fe1 C45 C46 -111.91(10) . . . . no
C43 Fe1 C46 C45 -82.13(10) . . . . no
C43 Fe1 C46 C47 37.35(9) . . . . no
C44 Fe1 C46 C45 -37.74(9) . . . . no
C44 Fe1 C46 C47 81.74(10) . . . . no
C45 Fe1 C46 C47 119.48(13) . . . . no
C47 Fe1 C46 C45 -119.48(13) . . . . no
C48 Fe1 C46 C45 129.42(9) . . . . no
C48 Fe1 C46 C47 -111.10(10) . . . . no
C49 Fe1 C46 C45 170.16(9) . . . . no
C49 Fe1 C46 C47 -70.36(11) . . . . no
C51 Fe1 C46 C45 51.14(18) . . . . no
C51 Fe1 C46 C47 170.61(13) . . . . no
C52 Fe1 C46 C45 86.07(10) . . . . no
C52 Fe1 C46 C47 -154.45(9) . . . . no
C43 Fe1 C47 C46 -120.12(13) . . . . no
C44 Fe1 C47 C43 38.66(9) . . . . no
C44 Fe1 C47 C46 -81.47(10) . . . . no
C45 Fe1 C47 C43 82.66(10) . . . . no
C45 Fe1 C47 C46 -37.47(10) . . . . no
C46 Fe1 C47 C43 120.12(13) . . . . no
C48 Fe1 C47 C43 -154.00(9) . . . . no
C48 Fe1 C47 C46 85.87(11) . . . . no
C49 Fe1 C47 C43 -110.71(10) . . . . no
C49 Fe1 C47 C46 129.17(10) . . . . no
C50 Fe1 C47 C43 -70.69(12) . . . . no
C50 Fe1 C47 C46 169.19(10) . . . . no
C52 Fe1 C47 C43 172.40(13) . . . . no
C52 Fe1 C47 C46 52.28(17) . . . . no
C43 Fe1 C48 P2 -70.66(16) . . . . no
C43 Fe1 C48 C49 50.53(16) . . . . no
C43 Fe1 C48 C52 168.75(12) . . . . no
C45 Fe1 C48 P2 47.31(12) . . . . no
C45 Fe1 C48 C49 168.51(10) . . . . no
C45 Fe1 C48 C52 -73.28(12) . . . . no
C46 Fe1 C48 P2 7.43(10) . . . . no
C46 Fe1 C48 C49 128.63(10) . . . . no
C46 Fe1 C48 C52 -113.16(10) . . . . no
C47 Fe1 C48 P2 -35.58(11) . . . . no
C47 Fe1 C48 C49 85.62(10) . . . . no
C47 Fe1 C48 C52 -156.17(9) . . . . no
C49 Fe1 C48 P2 -121.19(13) . . . . no
C49 Fe1 C48 C52 118.21(13) . . . . no
C50 Fe1 C48 P2 -158.42(11) . . . . no
C50 Fe1 C48 C49 -37.22(9) . . . . no
C50 Fe1 C48 C52 80.99(10) . . . . no
C51 Fe1 C48 P2 157.87(11) . . . . no
C51 Fe1 C48 C49 -80.94(10) . . . . no
C51 Fe1 C48 C52 37.28(10) . . . . no
C52 Fe1 C48 P2 120.59(13) . . . . no
C52 Fe1 C48 C49 -118.21(13) . . . . no
C43 Fe1 C49 C48 -154.51(9) . . . . no
C43 Fe1 C49 C50 85.62(11) . . . . no
C44 Fe1 C49 C48 171.91(12) . . . . no
C44 Fe1 C49 C50 52.04(17) . . . . no
C46 Fe1 C49 C48 -71.36(11) . . . . no
C46 Fe1 C49 C50 168.78(9) . . . . no
C47 Fe1 C49 C48 -111.38(10) . . . . no
C47 Fe1 C49 C50 128.75(10) . . . . no
C48 Fe1 C49 C50 -119.87(13) . . . . no
C50 Fe1 C49 C48 119.87(13) . . . . no
C51 Fe1 C49 C48 82.40(10) . . . . no
C51 Fe1 C49 C50 -37.47(10) . . . . no
C52 Fe1 C49 C48 38.48(9) . . . . no
C52 Fe1 C49 C50 -81.39(10) . . . . no
C43 Fe1 C50 C49 -110.93(10) . . . . no
C43 Fe1 C50 C51 129.38(10) . . . . no
C44 Fe1 C50 C49 -154.23(9) . . . . no
C44 Fe1 C50 C51 86.07(11) . . . . no
C45 Fe1 C50 C49 171.52(12) . . . . no
C45 Fe1 C50 C51 51.83(18) . . . . no
C47 Fe1 C50 C49 -70.67(12) . . . . no
C47 Fe1 C50 C51 169.63(10) . . . . no
C48 Fe1 C50 C49 37.62(9) . . . . no
C48 Fe1 C50 C51 -82.07(10) . . . . no
C49 Fe1 C50 C51 -119.70(14) . . . . no
C51 Fe1 C50 C49 119.70(14) . . . . no
C52 Fe1 C50 C49 81.92(10) . . . . no
C52 Fe1 C50 C51 -37.78(10) . . . . no
C43 Fe1 C51 C50 -70.01(12) . . . . no
C43 Fe1 C51 C52 170.80(9) . . . . no
C44 Fe1 C51 C50 -111.69(10) . . . . no
C44 Fe1 C51 C52 129.11(10) . . . . no
C45 Fe1 C51 C50 -155.02(10) . . . . no
C45 Fe1 C51 C52 85.79(11) . . . . no
C46 Fe1 C51 C50 169.79(13) . . . . no
C46 Fe1 C51 C52 50.60(18) . . . . no
C48 Fe1 C51 C50 81.59(10) . . . . no
C48 Fe1 C51 C52 -37.61(10) . . . . no
C49 Fe1 C51 C50 37.41(10) . . . . no
C49 Fe1 C51 C52 -81.79(10) . . . . no
C50 Fe1 C51 C52 -119.20(14) . . . . no
C52 Fe1 C51 C50 119.20(14) . . . . no
C44 Fe1 C52 C48 168.68(9) . . . . no
C44 Fe1 C52 C51 -71.41(12) . . . . no
C45 Fe1 C52 C48 127.67(10) . . . . no
C45 Fe1 C52 C51 -112.42(11) . . . . no
C46 Fe1 C52 C48 84.48(11) . . . . no
C46 Fe1 C52 C51 -155.61(10) . . . . no
C47 Fe1 C52 C48 48.63(18) . . . . no
C47 Fe1 C52 C51 168.54(13) . . . . no
C48 Fe1 C52 C51 119.91(14) . . . . no
C49 Fe1 C52 C48 -38.42(9) . . . . no
C49 Fe1 C52 C51 81.49(11) . . . . no
C50 Fe1 C52 C48 -82.20(10) . . . . no
C50 Fe1 C52 C51 37.71(10) . . . . no
C51 Fe1 C52 C48 -119.91(14) . . . . no
C43 P1 C1 N1 173.14(11) . . . . no
C43 P1 C1 N2 -7.02(17) . . . . no
C1 P1 C43 Fe1 -178.24(8) . . . . no
C1 P1 C43 C44 -95.48(16) . . . . no
C1 P1 C43 C47 99.50(15) . . . . no
C48 P2 C4 N3 -0.32(18) . . . . no
C48 P2 C4 N4 178.58(12) . . . . no
C4 P2 C48 Fe1 173.59(8) . . . . no
C4 P2 C48 C49 90.51(16) . . . . no
C4 P2 C48 C52 -103.78(16) . . . . no
C2 N1 C1 P1 -179.59(10) . . . . no
C2 N1 C1 N2 0.53(15) . . . . no
C7 N1 C1 P1 1.30(19) . . . . no
C7 N1 C1 N2 -178.58(13) . . . . no
C1 N1 C2 C3 -0.41(17) . . . . no
C1 N1 C2 C53 179.43(14) . . . . no
C7 N1 C2 C3 178.70(14) . . . . no
C7 N1 C2 C53 -1.5(2) . . . . no
C1 N1 C7 C8 -93.28(18) . . . . no
C1 N1 C7 C12 86.59(18) . . . . no
C2 N1 C7 C8 87.73(18) . . . . no
C2 N1 C7 C12 -92.40(18) . . . . no
C3 N2 C1 P1 179.68(12) . . . . no
C3 N2 C1 N1 -0.47(15) . . . . no
C16 N2 C1 P1 -9.6(2) . . . . no
C16 N2 C1 N1 170.24(13) . . . . no
C1 N2 C3 C2 0.23(17) . . . . no
C1 N2 C3 C54 -179.20(14) . . . . no
C16 N2 C3 C2 -170.71(13) . . . . no
C16 N2 C3 C54 9.9(2) . . . . no
C1 N2 C16 C17 99.13(18) . . . . no
C1 N2 C16 C21 -80.30(19) . . . . no
C3 N2 C16 C17 -91.31(18) . . . . no
C3 N2 C16 C21 89.27(19) . . . . no
C5 N3 C4 P2 178.56(13) . . . . no
C5 N3 C4 N4 -0.45(16) . . . . no
C25 N3 C4 P2 -14.2(2) . . . . no
C25 N3 C4 N4 166.80(13) . . . . no
C4 N3 C5 C6 0.09(18) . . . . no
C4 N3 C5 C55 -179.42(14) . . . . no
C25 N3 C5 C6 -167.80(13) . . . . no
C25 N3 C5 C55 12.7(2) . . . . no
C4 N3 C25 C26 96.64(19) . . . . no
C4 N3 C25 C30 -84.72(19) . . . . no
C5 N3 C25 C26 -97.49(18) . . . . no
C5 N3 C25 C30 81.15(19) . . . . no
C6 N4 C4 P2 -178.55(11) . . . . no
C6 N4 C4 N3 0.66(17) . . . . no
C34 N4 C4 P2 4.4(2) . . . . no
C34 N4 C4 N3 -176.40(13) . . . . no
C4 N4 C6 C5 -0.63(18) . . . . no
C4 N4 C6 C56 179.04(15) . . . . no
C34 N4 C6 C5 176.33(14) . . . . no
C34 N4 C6 C56 -4.0(2) . . . . no
C4 N4 C34 C35 -96.40(19) . . . . no
C4 N4 C34 C39 81.86(19) . . . . no
C6 N4 C34 C35 87.0(2) . . . . no
C6 N4 C34 C39 -94.73(19) . . . . no
C59 O1 C58 C57 172.05(17) . . . . no
C58 O1 C59 C60 171.95(16) . . . . no
N1 C2 C3 N2 0.10(16) . . . . no
C53 C2 C3 C54 -0.4(3) . . . . no
C53 C2 C3 N2 -179.71(16) . . . . no
N1 C2 C3 C54 179.46(16) . . . . no
N3 C5 C6 C56 -179.30(16) . . . . no
N3 C5 C6 N4 0.32(17) . . . . no
C55 C5 C6 N4 179.75(16) . . . . no
C55 C5 C6 C56 0.1(3) . . . . no
N1 C7 C8 C9 -178.42(14) . . . . no
C12 C7 C8 C13 -177.40(15) . . . . no
N1 C7 C12 C11 177.96(14) . . . . no
N1 C7 C12 C15 -2.5(2) . . . . no
C8 C7 C12 C11 -2.2(2) . . . . no
C8 C7 C12 C15 177.35(15) . . . . no
N1 C7 C8 C13 2.5(2) . . . . no
C12 C7 C8 C9 1.7(2) . . . . no
C13 C8 C9 C10 179.47(15) . . . . no
C7 C8 C9 C10 0.4(2) . . . . no
C8 C9 C10 C11 -1.9(2) . . . . no
C8 C9 C10 C14 177.47(16) . . . . no
C14 C10 C11 C12 -177.95(15) . . . . no
C9 C10 C11 C12 1.4(2) . . . . no
C10 C11 C12 C7 0.6(2) . . . . no
C10 C11 C12 C15 -178.96(16) . . . . no
N2 C16 C17 C18 -178.19(15) . . . . no
C21 C16 C17 C22 178.73(16) . . . . no
N2 C16 C21 C20 178.33(15) . . . . no
N2 C16 C21 C24 1.8(2) . . . . no
C17 C16 C21 C20 -1.1(2) . . . . no
C17 C16 C21 C24 -177.65(16) . . . . no
N2 C16 C17 C22 -0.7(2) . . . . no
C21 C16 C17 C18 1.2(2) . . . . no
C22 C17 C18 C19 -177.88(16) . . . . no
C16 C17 C18 C19 -0.4(3) . . . . no
C17 C18 C19 C23 178.21(16) . . . . no
C17 C18 C19 C20 -0.5(3) . . . . no
C18 C19 C20 C21 0.7(3) . . . . no
C23 C19 C20 C21 -178.07(16) . . . . no
C19 C20 C21 C24 176.67(16) . . . . no
C19 C20 C21 C16 0.1(3) . . . . no
C30 C25 C26 C27 2.4(2) . . . . no
C30 C25 C26 C31 -179.18(16) . . . . no
N3 C25 C30 C29 -179.64(15) . . . . no
N3 C25 C30 C33 3.1(2) . . . . no
C26 C25 C30 C29 -1.0(2) . . . . no
N3 C25 C26 C27 -179.04(15) . . . . no
N3 C25 C26 C31 -0.6(2) . . . . no
C26 C25 C30 C33 -178.32(16) . . . . no
C25 C26 C27 C28 -1.7(3) . . . . no
C31 C26 C27 C28 179.88(16) . . . . no
C26 C27 C28 C29 -0.3(3) . . . . no
C26 C27 C28 C32 177.62(16) . . . . no
C32 C28 C29 C30 -176.20(16) . . . . no
C27 C28 C29 C30 1.8(3) . . . . no
C28 C29 C30 C25 -1.1(3) . . . . no
C28 C29 C30 C33 176.20(17) . . . . no
N4 C34 C35 C36 178.62(15) . . . . no
C39 C34 C35 C40 -178.77(16) . . . . no
N4 C34 C39 C38 -177.72(14) . . . . no
N4 C34 C39 C42 0.6(2) . . . . no
C35 C34 C39 C38 0.5(2) . . . . no
C35 C34 C39 C42 178.77(16) . . . . no
N4 C34 C35 C40 -0.6(2) . . . . no
C39 C34 C35 C36 0.4(2) . . . . no
C40 C35 C36 C37 178.54(17) . . . . no
C34 C35 C36 C37 -0.6(3) . . . . no
C35 C36 C37 C41 178.84(16) . . . . no
C35 C36 C37 C38 -0.1(3) . . . . no
C36 C37 C38 C39 1.0(3) . . . . no
C41 C37 C38 C39 -177.86(16) . . . . no
C37 C38 C39 C42 -179.51(16) . . . . no
C37 C38 C39 C34 -1.2(2) . . . . no
P1 C43 C44 C45 -167.81(13) . . . . no
C47 C43 C44 Fe1 58.98(12) . . . . no
C47 C43 C44 C45 -0.48(19) . . . . no
Fe1 C43 C47 C46 59.49(12) . . . . no
P1 C43 C47 Fe1 108.74(13) . . . . no
Fe1 C43 C44 C45 -59.46(12) . . . . no
P1 C43 C44 Fe1 -108.35(14) . . . . no
C44 C43 C47 C46 0.62(19) . . . . no
C44 C43 C47 Fe1 -58.87(11) . . . . no
P1 C43 C47 C46 168.23(13) . . . . no
C43 C44 C45 Fe1 59.52(12) . . . . no
C43 C44 C45 C46 0.2(2) . . . . no
Fe1 C44 C45 C46 -59.35(12) . . . . no
C44 C45 C46 C47 0.2(2) . . . . no
Fe1 C45 C46 C47 -58.73(12) . . . . no
C44 C45 C46 Fe1 58.95(12) . . . . no
C45 C46 C47 C43 -0.5(2) . . . . no
Fe1 C46 C47 C43 -59.53(12) . . . . no
C45 C46 C47 Fe1 59.00(12) . . . . no
Fe1 C48 C49 C50 59.47(12) . . . . no
C52 C48 C49 Fe1 -58.86(12) . . . . no
P2 C48 C49 Fe1 109.13(14) . . . . no
P2 C48 C49 C50 168.60(13) . . . . no
P2 C48 C52 Fe1 -109.09(14) . . . . no
P2 C48 C52 C51 -168.43(14) . . . . no
C49 C48 C52 Fe1 58.98(12) . . . . no
C49 C48 C52 C51 -0.4(2) . . . . no
Fe1 C48 C52 C51 -59.34(13) . . . . no
C52 C48 C49 C50 0.6(2) . . . . no
C48 C49 C50 Fe1 -59.43(12) . . . . no
Fe1 C49 C50 C51 58.79(13) . . . . no
C48 C49 C50 C51 -0.6(2) . . . . no
C49 C50 C51 Fe1 -58.74(12) . . . . no
C49 C50 C51 C52 0.4(2) . . . . no
Fe1 C50 C51 C52 59.14(13) . . . . no
C50 C51 C52 C48 0.0(2) . . . . no
Fe1 C51 C52 C48 59.47(13) . . . . no
C50 C51 C52 Fe1 -59.48(13) . . . . no
C63 O2 C62 C61 -174.27(16) . . . . no
C62 O2 C63 C64 -178.65(17) . . . . no
